data_4517510
loop_
_publ_author_name
'Song, Ning'
'Chen, Shao-Peng'
'Fan, Xiao-Wei'
'Tan, Yu-Hui'
'Wei, Wen-Juan'
'Tang, Yun-Zhi'

_publ_section_title
;
 Regulating Reversible Phase Transition Behaviors by Poly-H/F Substitution
 in Hybrid Perovskite-Like 2[CH2FCH2NH3]&#x00B7;[CdCl4]
;
_journal_issue 12
_journal_name_full 'ACS Omega'
_journal_page_first 6773
_journal_page_last 6780
_journal_paper_doi 10.1021/acsomega.0c00113
_journal_volume 5
_journal_year 2020
_chemical_formula_moiety '0.5(Cd2 Cl8), C4 H12 F4 N2'
_chemical_formula_sum 'C4 H12 Cd Cl4 F4 N2'
_chemical_formula_weight 418.36
_space_group_crystal_system orthorhombic
_space_group_IT_number 64
_space_group_name_Hall '-C 2ac 2'
_space_group_name_H-M_alt 'C m c e'
_atom_sites_solution_hydrogens difmap
_atom_sites_solution_primary iterative
_audit_creation_date 2019-11-06
_audit_creation_method
;
Olex2 1.2
(compiled 2018.05.29 svn.r3508 for OlexSys, GUI svn.r5506)
;
_cell_angle_alpha 90
_cell_angle_beta 90
_cell_angle_gamma 90
_cell_formula_units_Z 4
_cell_length_a 7.4610(7)
_cell_length_b 23.412(2)
_cell_length_c 7.5566(7)
_cell_measurement_reflns_used 5084
_cell_measurement_temperature 340(2)
_cell_measurement_theta_max 27.53
_cell_measurement_theta_min 4.40
_cell_volume 1320.0(2)
_computing_cell_refinement 'SAINT V8.38A (?, 2016)'
_computing_data_reduction 'SAINT V8.38A (?, 2016)'
_computing_molecular_graphics 'Olex2 (Dolomanov et al., 2009)'
_computing_publication_material 'Olex2 (Dolomanov et al., 2009)'
_computing_structure_refinement 'ShelXL (Sheldrick, 2015)'
_computing_structure_solution 'olex2.solve (Bourhis et al., 2015)'
_diffrn_ambient_temperature 340.01
_diffrn_measured_fraction_theta_full 0.979
_diffrn_measured_fraction_theta_max 0.983
_diffrn_measurement_device_type 'CCD area detector'
_diffrn_measurement_method 'phi and omega scans'
_diffrn_radiation_monochromator graphite
_diffrn_radiation_type MoK\a
_diffrn_radiation_wavelength 0.71073
_diffrn_reflns_av_R_equivalents 0.0290
_diffrn_reflns_av_unetI/netI 0.0176
_diffrn_reflns_Laue_measured_fraction_full 0.979
_diffrn_reflns_Laue_measured_fraction_max 0.983
_diffrn_reflns_limit_h_max 9
_diffrn_reflns_limit_h_min -8
_diffrn_reflns_limit_k_max 30
_diffrn_reflns_limit_k_min -30
_diffrn_reflns_limit_l_max 9
_diffrn_reflns_limit_l_min -8
_diffrn_reflns_number 5982
_diffrn_reflns_point_group_measured_fraction_full 0.979
_diffrn_reflns_point_group_measured_fraction_max 0.983
_diffrn_reflns_theta_full 25.242
_diffrn_reflns_theta_max 27.528
_diffrn_reflns_theta_min 3.209
_exptl_absorpt_coefficient_mu 2.482
_exptl_absorpt_correction_type none
_exptl_crystal_colour 'clear light colourless'
_exptl_crystal_colour_lustre clear
_exptl_crystal_colour_modifier light
_exptl_crystal_colour_primary colourless
_exptl_crystal_density_diffrn 2.105
_exptl_crystal_description prism
_exptl_crystal_F_000 808
_exptl_crystal_size_max 0.3
_exptl_crystal_size_mid 0.14
_exptl_crystal_size_min 0.1
_refine_diff_density_max 1.169
_refine_diff_density_min -0.871
_refine_diff_density_rms 0.148
_refine_ls_extinction_method none
_refine_ls_goodness_of_fit_ref 1.207
_refine_ls_hydrogen_treatment constr
_refine_ls_matrix_type full
_refine_ls_number_parameters 55
_refine_ls_number_reflns 806
_refine_ls_number_restraints 51
_refine_ls_restrained_S_all 1.235
_refine_ls_R_factor_all 0.0606
_refine_ls_R_factor_gt 0.0530
_refine_ls_shift/su_max 0.000
_refine_ls_shift/su_mean 0.000
_refine_ls_structure_factor_coef Fsqd
_refine_ls_weighting_details 'w=1/[\s^2^(Fo^2^)+(0.0557P)^2^+14.2540P] where P=(Fo^2^+2Fc^2^)/3'
_refine_ls_weighting_scheme calc
_refine_ls_wR_factor_gt 0.1347
_refine_ls_wR_factor_ref 0.1423
_reflns_Friedel_coverage 0.000
_reflns_number_gt 684
_reflns_number_total 806
_reflns_threshold_expression 'I > 2\s(I)'
_cod_data_source_file ao0c00113_si_004.cif
_cod_data_source_block 1
_cod_depositor_comments
;Adding full bibliography for 4517507--4517511.cif.

 Adding full bibliography for 4517507--4517511.cif.
;
_cod_original_sg_symbol_Hall '-C 2bc 2'
_cod_database_code 4517510
_shelx_shelxl_version_number 2014/7
_shelx_space_group_comment
;
The symmetry employed for this shelxl refinement is uniquely defined
by the following loop, which should always be used as a source of
symmetry information in preference to the above space-group names.
They are only intended as comments.
;
_shelx_estimated_absorpt_t_max 0.789
_shelx_estimated_absorpt_t_min 0.523
_olex2_refinement_description
;
1. Fixed Uiso
 At 1.2 times of:
  All C(H) groups, All C(H,H) groups
 At 1.5 times of:
  All N(H,H,H) groups
2. Restrained distances
 F1-C2 = F2-C2
 1.3 with sigma of 0.02
 C1-C2
 1.5 with sigma of 0.02
 C1-N1
 1.5 with sigma of 0.2
 C2-N1
 2.4 with sigma of 0.02
 F1-C1 = F2-C1
 2.2 with sigma of 0.02
3. Rigid bond restraints
 C2
 with sigma for 1-2 distances of 0.1 and sigma for 1-3 distances of 0.1
 C1, C2
 with sigma for 1-2 distances of 0.001 and sigma for 1-3 distances of 0.001
 N1, C1
 with sigma for 1-2 distances of 0.001 and sigma for 1-3 distances of 0.001
4. Uiso/Uaniso restraints and constraints
All non-hydrogen atoms have similar U: within 2A with sigma of 0.04 and sigma
for terminal atoms of 0.08
C2: within 2A with sigma of 0.1 and sigma for terminal atoms of 0.2
C1 \\sim C2: within 2A with sigma of 0.1 and sigma for terminal atoms of 0.2
Uanis(F1) \\sim Ueq, Uanis(F2) \\sim Ueq: with sigma of 0.1 and sigma for
terminal atoms of 0.2
5. Others
 Fixed Sof: H1a(0.5) H1b(0.5) H1c(0.5) C1(0.5) H1e(0.5) H1d(0.5) H2(0.5)
 F1(0.5) F2(0.5)
6.a Riding coordinates:
 N1(H1a,H1b,H1c), C1(H1e,H1d), C2(H2)
;
_olex2_submission_special_instructions 'No special instructions were received'

loop_
_space_group_symop_operation_xyz
'x, y, z'
'-x, -y+1/2, z+1/2'
'-x, y+1/2, -z+1/2'
'x, -y, -z'
'x+1/2, y+1/2, z'
'-x+1/2, -y+1, z+1/2'
'-x+1/2, y+1, -z+1/2'
'x+1/2, -y+1/2, -z'
'-x, -y, -z'
'x, y-1/2, -z-1/2'
'x, -y-1/2, z-1/2'
'-x, y, z'
'-x+1/2, -y+1/2, -z'
'x+1/2, y, -z-1/2'
'x+1/2, -y, z-1/2'
'-x+1/2, y+1/2, z'

loop_
_atom_site_label
_atom_site_type_symbol
_atom_site_fract_x
_atom_site_fract_y
_atom_site_fract_z
_atom_site_U_iso_or_equiv
_atom_site_adp_type
_atom_site_occupancy
_atom_site_site_symmetry_order
_atom_site_calc_flag
_atom_site_refinement_flags_posn
_atom_site_refinement_flags_adp
_atom_site_refinement_flags_occupancy
_atom_site_disorder_assembly
_atom_site_disorder_group
Cd1 Cd 0.5000 0.0000 0.0000 0.0349(3) Uani 1 4 d S TU P . .
Cl2 Cl 0.5000 0.10618(12) 0.0504(4) 0.0772(9) Uani 1 2 d S TU P . .
Cl1 Cl 0.7500 -0.01338(14) 0.2500 0.0736(8) Uani 1 2 d S TU P . .
N1 N 0.5000 0.0995(5) 0.4757(14) 0.082(3) Uani 1 2 d DS TU P . .
H1A H 0.4431 0.0690 0.5216 0.124 Uiso 0.5 1 d R . . . .
H1B H 0.4753 0.1021 0.3594 0.124 Uiso 0.5 1 d R . . . .
H1C H 0.6190 0.0955 0.4908 0.124 Uiso 0.5 1 d R . . . .
C1 C 0.452(4) 0.1442(8) 0.554(3) 0.160(10) Uani 0.5 1 d D U . . .
H1E H 0.4623 0.1389 0.6797 0.192 Uiso 0.5 1 d R . . . .
H1D H 0.3261 0.1450 0.5286 0.192 Uiso 0.5 1 d R . . . .
C2 C 0.5000 0.2026(8) 0.524(3) 0.194(10) Uani 1 2 d DS TU P . .
H2 H 0.4062 0.2305 0.5347 0.233 Uiso 0.5 1 d R . . . .
F1 F 0.631(3) 0.2153(12) 0.625(3) 0.264(12) Uani 0.5 1 d D U . . .
F2 F 0.600(3) 0.2064(10) 0.385(2) 0.223(11) Uani 0.5 1 d D U . . .

loop_
_atom_site_aniso_label
_atom_site_aniso_U_11
_atom_site_aniso_U_22
_atom_site_aniso_U_33
_atom_site_aniso_U_23
_atom_site_aniso_U_13
_atom_site_aniso_U_12
Cd1 0.0244(4) 0.0559(6) 0.0245(4) -0.0029(3) 0.000 0.000
Cl2 0.108(3) 0.0581(14) 0.0652(16) -0.0030(13) 0.000 0.000
Cl1 0.0506(13) 0.118(2) 0.0523(14) 0.000 -0.0276(12) 0.000
N1 0.111(10) 0.062(5) 0.074(7) -0.002(4) 0.000 0.000
C1 0.18(3) 0.152(11) 0.146(15) -0.075(12) 0.004(18) 0.055(14)
C2 0.24(3) 0.183(14) 0.16(2) -0.055(17) 0.000 0.000
F1 0.28(3) 0.30(2) 0.21(2) -0.073(17) -0.001(18) -0.159(17)
F2 0.27(3) 0.206(17) 0.19(2) -0.037(15) 0.039(17) -0.056(15)

loop_
_atom_type_symbol
_atom_type_description
_atom_type_scat_dispersion_real
_atom_type_scat_dispersion_imag
_atom_type_scat_source
C C 0.0033 0.0016 'International Tables Vol C Tables 4.2.6.8 and 6.1.1.4'
H H 0.0000 0.0000 'International Tables Vol C Tables 4.2.6.8 and 6.1.1.4'
Cd Cd -0.8075 1.2024 'International Tables Vol C Tables 4.2.6.8 and 6.1.1.4'
Cl Cl 0.1484 0.1585 'International Tables Vol C Tables 4.2.6.8 and 6.1.1.4'
F F 0.0171 0.0103 'International Tables Vol C Tables 4.2.6.8 and 6.1.1.4'
N N 0.0061 0.0033 'International Tables Vol C Tables 4.2.6.8 and 6.1.1.4'

loop_
_geom_angle_atom_site_label_1
_geom_angle_atom_site_label_2
_geom_angle_atom_site_label_3
_geom_angle
_geom_angle_site_symmetry_1
_geom_angle_site_symmetry_3
_geom_angle_publ_flag
Cl2 Cd1 Cl2 180.0 9_655 . ?
Cl2 Cd1 Cl1 90.50(9) . . ?
Cl2 Cd1 Cl1 89.50(9) 9_655 . ?
Cl2 Cd1 Cl1 90.51(9) . 14_456 ?
Cl2 Cd1 Cl1 90.50(9) 9_655 6_644 ?
Cl2 Cd1 Cl1 90.50(9) 9_655 9_655 ?
Cl2 Cd1 Cl1 89.49(9) . 6_644 ?
Cl2 Cd1 Cl1 89.49(9) . 9_655 ?
Cl2 Cd1 Cl1 89.50(9) 9_655 14_456 ?
Cl1 Cd1 Cl1 88.494(18) . 14_456 ?
Cl1 Cd1 Cl1 180.00(14) 14_456 6_644 ?
Cl1 Cd1 Cl1 180.0 . 9_655 ?
Cl1 Cd1 Cl1 91.506(18) . 6_644 ?
Cl1 Cd1 Cl1 88.494(18) 9_655 6_644 ?
Cl1 Cd1 Cl1 91.506(18) 9_655 14_456 ?
Cd1 Cl1 Cd1 166.55(14) 6_645 . ?
C1 N1 C1 33(3) 12_655 . ?
N1 C1 C2 130.7(18) . . ?
N1 C1 F1 168(2) . 12_655 ?
C1 C1 N1 73.4(13) 12_655 . ?
C1 C1 C2 75.5(13) 12_655 . ?
C1 C1 F1 109.6(11) 12_655 12_655 ?
C2 C1 F1 43.3(11) . 12_655 ?
C1 C2 C1 29(2) . 12_655 ?
F1 C2 C1 86(2) . 12_655 ?
F1 C2 C1 108.7(18) 12_655 12_655 ?
F1 C2 C1 86(2) 12_655 . ?
F1 C2 C1 108.7(18) . . ?
F1 C2 F1 101(3) . 12_655 ?
F1 C2 F2 91.4(16) 12_655 12_655 ?
F1 C2 F2 91.4(16) . . ?
F1 C2 F2 156(2) . 12_655 ?
F1 C2 F2 156(2) 12_655 . ?
F2 C2 C1 92.9(18) 12_655 . ?
F2 C2 C1 109.8(15) 12_655 12_655 ?
F2 C2 C1 109.8(15) . . ?
F2 C2 C1 92.9(18) . 12_655 ?
F2 C2 F2 70(3) . 12_655 ?
C2 F1 C1 50.4(12) . 12_655 ?
C2 F2 F2 54.8(14) . 12_655 ?

loop_
_geom_bond_atom_site_label_1
_geom_bond_atom_site_label_2
_geom_bond_distance
_geom_bond_site_symmetry_2
_geom_bond_publ_flag
Cd1 Cl2 2.515(3) 9_655 ?
Cd1 Cl2 2.515(3) . ?
Cd1 Cl1 2.6732(4) . ?
Cd1 Cl1 2.6732(4) 9_655 ?
Cd1 Cl1 2.6732(4) 14_456 ?
Cd1 Cl1 2.6732(4) 6_644 ?
Cl1 Cd1 2.6732(4) 6_645 ?
N1 C1 1.26(2) . ?
N1 C1 1.25(2) 12_655 ?
C1 C1 0.72(6) 12_655 ?
C1 C2 1.432(17) . ?
C1 F1 1.86(3) 12_655 ?
C2 C1 1.432(16) 12_655 ?
C2 F1 1.275(16) 12_655 ?
C2 F1 1.275(16) . ?
C2 F2 1.294(16) 12_655 ?
C2 F2 1.294(16) . ?
F1 C1 1.86(3) 12_655 ?
F2 F2 1.49(5) 12_655 ?
